data_7038675
loop_
_publ_author_name
'Delgado, Esther'
'G\'omez-Garc\'ia, Carlos J'
'Hern\'andez, Diego'
'Hern\'andez, Elisa'
'Mart\'in, Avelino'
'Zamora, F\'elix'

_publ_section_title
;
 Unprecedented layered coordination polymers of dithiolene group 10
 metals: magnetic and electrical properties.
;
_journal_issue 15
_journal_name_full 'Dalton transactions (Cambridge, England : 2003)'
_journal_page_first 6696
_journal_page_last 6701
_journal_paper_doi 10.1039/c6dt00464d
_journal_volume 45
_journal_year 2016
_chemical_compound_source 'synthesis as described'
_chemical_formula_moiety 'C36 H56 Cl4 K2 O8 Pt1 S4'
_chemical_formula_sum 'C36 H56 Cl4 K2 O8 Pt S4'
_chemical_formula_weight 1160.13
_chemical_name_systematic
;
 ?
;
_space_group_IT_number 14
_symmetry_cell_setting monoclinic
_symmetry_Int_Tables_number 14
_symmetry_space_group_name_Hall '-P 2ybc'
_symmetry_space_group_name_H-M 'P 1 21/c 1'
_atom_sites_solution_hydrogens geom
_atom_sites_solution_primary direct
_atom_sites_solution_secondary difmap
_audit_conform_dict_location ftp://ftp.iucr.org/pub/cif_core.dic
_audit_conform_dict_name cif_core.dic
_audit_conform_dict_version 2.4.3
_audit_creation_date 2014-01-20T14:42:23-00:00
_audit_creation_method 'WinGX routine CIF_UPDATE'
_audit_update_record
;
2016-01-27 deposited with the CCDC.
2016-03-02 downloaded from the CCDC.
;
_cell_angle_alpha 90
_cell_angle_beta 99.239(15)
_cell_angle_gamma 90
_cell_formula_units_Z 2
_cell_length_a 13.933(5)
_cell_length_b 9.234(3)
_cell_length_c 18.4983(7)
_cell_measurement_reflns_used 783
_cell_measurement_temperature 200(2)
_cell_measurement_theta_max 20
_cell_measurement_theta_min 3
_cell_measurement_wavelength 0.71073
_cell_volume 2349.1(11)
_computing_cell_refinement 'Dirax/lsq (Duisenberg & Schreurs, 1989-2000)'
_computing_data_collection 'Collect (Bruker AXS BV, 1997-2004)'
_computing_data_reduction 'EvalCCD (Duisenberg & Schreurs 1990-2000)'
_computing_molecular_graphics 'ORTEP-3 for Windows (Farrugia, 2012)'
_computing_publication_material 'WinGX publication routines (Farrugia, 2012)'
_computing_structure_refinement 'SHELXL-2013 (Sheldrick, 2013)'
_computing_structure_solution 'SHELXS-97 (Sheldrick, 2008)'
_diffrn_ambient_temperature 200(2)
_diffrn_detector 'CCD plate'
_diffrn_detector_area_resol_mean 9
_diffrn_measured_fraction_theta_full 0.997
_diffrn_measured_fraction_theta_max 0.991
_diffrn_measurement_device '95mm CCD camera on \k-goniostat'
_diffrn_measurement_device_type KappaCCD
_diffrn_measurement_method 'CCD rotation images, thick slices'
_diffrn_orient_matrix_type X=UH
_diffrn_orient_matrix_UB_11 0.01
_diffrn_orient_matrix_UB_12 0
_diffrn_orient_matrix_UB_13 0
_diffrn_orient_matrix_UB_21 0
_diffrn_orient_matrix_UB_22 0.01
_diffrn_orient_matrix_UB_23 0
_diffrn_orient_matrix_UB_31 0
_diffrn_orient_matrix_UB_32 0
_diffrn_orient_matrix_UB_33 0.01
_diffrn_radiation_monochromator 'horizonally mounted graphite crystal'
_diffrn_radiation_probe x-ray
_diffrn_radiation_type MoK\a
_diffrn_radiation_wavelength 0.71073
_diffrn_reflns_av_R_equivalents 0.0888
_diffrn_reflns_Laue_measured_fraction_full 0.997
_diffrn_reflns_Laue_measured_fraction_max 0.991
_diffrn_reflns_limit_h_max 17
_diffrn_reflns_limit_h_min -18
_diffrn_reflns_limit_k_max 11
_diffrn_reflns_limit_k_min -11
_diffrn_reflns_limit_l_max 24
_diffrn_reflns_limit_l_min 0
_diffrn_reflns_number 44170
_diffrn_reflns_point_group_measured_fraction_full 0.997
_diffrn_reflns_point_group_measured_fraction_max 0.991
_diffrn_reflns_reduction_process
;
        Scaled and merged with Sortav
        R.H. Blessing, (1987) Cryst. Rev. 1, 3-58
        R.H. Blessing, (1989) J. Appl. Cryst. 22, 396-397
;
_diffrn_reflns_theta_full 25.242
_diffrn_reflns_theta_max 27.616
_diffrn_reflns_theta_min 3.138
_diffrn_source 'Enraf Nonius FR590'
_exptl_absorpt_coefficient_mu 3.614
_exptl_absorpt_correction_T_max 0.196
_exptl_absorpt_correction_T_min 0.109
_exptl_absorpt_correction_type multi-scan
_exptl_absorpt_process_details
;
 R.H. Blessing, Acta Cryst. (1995), A51, 33-38
;
_exptl_crystal_colour yellow
_exptl_crystal_density_diffrn 1.64
_exptl_crystal_density_method 'not measured'
_exptl_crystal_description prism
_exptl_crystal_F_000 1168
_exptl_crystal_size_max 0.36
_exptl_crystal_size_mid 0.3
_exptl_crystal_size_min 0.29
_refine_diff_density_max 1.393
_refine_diff_density_min -2.331
_refine_diff_density_rms 0.133
_refine_ls_extinction_method none
_refine_ls_goodness_of_fit_ref 0.948
_refine_ls_hydrogen_treatment constr
_refine_ls_matrix_type full
_refine_ls_number_constraints 0
_refine_ls_number_parameters 250
_refine_ls_number_reflns 5405
_refine_ls_number_restraints 0
_refine_ls_restrained_S_all 0.948
_refine_ls_R_factor_all 0.0825
_refine_ls_R_factor_gt 0.0416
_refine_ls_shift/su_max 0
_refine_ls_shift/su_mean 0
_refine_ls_structure_factor_coef Fsqd
_refine_ls_weighting_details
;
 w=1/[\s^2^(Fo^2^)+(0.0033P)^2^]
 where P=(Fo^2^+2Fc^2^)/3
;
_refine_ls_weighting_scheme calc
_refine_ls_wR_factor_gt 0.0851
_refine_ls_wR_factor_ref 0.0972
_reflns_number_gt 3409
_reflns_number_total 5405
_reflns_threshold_expression 'I > 2\s(I)'
_cod_data_source_file c6dt00464d2.cif
_cod_data_source_block DH67PtK
_cod_depositor_comments 'Adding full bibliography for 7038673--7038676.cif.'
_cod_original_cell_volume 2349.2(11)
_cod_original_sg_symbol_H-M 'P 21/c'
_cod_original_formula_sum 'C36 H56 Cl4 K2 O8 Pt1 S4'
_cod_database_code 7038675

loop_
_symmetry_equiv_pos_as_xyz
'x, y, z'
'-x, y+1/2, -z+1/2'
'-x, -y, -z'
'x, -y-1/2, z-1/2'

loop_
_atom_site_label
_atom_site_type_symbol
_atom_site_fract_x
_atom_site_fract_y
_atom_site_fract_z
_atom_site_U_iso_or_equiv
_atom_site_adp_type
_atom_site_occupancy
_atom_site_calc_flag
C11 C 0.7768(3) 0.0734(5) -0.0731(2) 0.0344(11) Uani 1 d
C12 C 0.6951(4) 0.1172(5) -0.1203(3) 0.0424(12) Uani 1 d
C13 C 0.6031(4) 0.1369(5) -0.0995(3) 0.0518(14) Uani 1 d
H13 H 0.5479 0.1653 -0.1335 0.062 Uiso 1 calc
C14 C 0.5983(4) 0.1120(6) -0.0257(3) 0.0510(14) Uani 1 d
H14 H 0.5381 0.1253 -0.0086 0.061 Uiso 1 calc
C15 C 0.6777(4) 0.0693(6) 0.0225(3) 0.0453(13) Uani 1 d
C16 C 0.7703(3) 0.0468(5) 0.0013(3) 0.0360(11) Uani 1 d
C201 C 1.0410(5) -0.3377(7) -0.1561(4) 0.084(2) Uani 1 d
H20A H 1.0839 -0.4238 -0.152 0.101 Uiso 1 calc
H20B H 1.0585 -0.2778 -0.1116 0.101 Uiso 1 calc
C202 C 1.0517(6) -0.2535(12) -0.2218(4) 0.123(4) Uani 1 d
H20C H 1.0853 -0.161 -0.2076 0.147 Uiso 1 calc
H20D H 1.0907 -0.3085 -0.2527 0.147 Uiso 1 calc
C203 C 0.9578(6) -0.2262(9) -0.2613(4) 0.112(3) Uani 1 d
H20E H 0.9561 -0.2469 -0.314 0.134 Uiso 1 calc
H20F H 0.9398 -0.1235 -0.2559 0.134 Uiso 1 calc
C204 C 0.8898(4) -0.3217(7) -0.2308(3) 0.0706(18) Uani 1 d
H20G H 0.8326 -0.2663 -0.2207 0.085 Uiso 1 calc
H20H H 0.867 -0.4005 -0.2657 0.085 Uiso 1 calc
C301 C 0.7249(4) -0.5686(7) 0.0547(4) 0.0754(19) Uani 1 d
H30A H 0.7552 -0.6454 0.0882 0.091 Uiso 1 calc
H30B H 0.7275 -0.599 0.0038 0.091 Uiso 1 calc
C302 C 0.6244(5) -0.5471(9) 0.0647(5) 0.105(3) Uani 1 d
H30C H 0.603 -0.625 0.0952 0.126 Uiso 1 calc
H30D H 0.5806 -0.5452 0.0169 0.126 Uiso 1 calc
C303 C 0.6250(5) -0.4057(8) 0.1018(4) 0.101(3) Uani 1 d
H30E H 0.5849 -0.3349 0.0701 0.121 Uiso 1 calc
H30F H 0.5985 -0.4154 0.1481 0.121 Uiso 1 calc
C304 C 0.7251(5) -0.3581(8) 0.1166(4) 0.110(3) Uani 1 d
H30G H 0.7295 -0.2532 0.1066 0.132 Uiso 1 calc
H30H H 0.7531 -0.3764 0.1684 0.132 Uiso 1 calc
C401 C 0.6724(6) -0.4764(7) -0.1597(4) 0.087(2) Uani 1 d
H40A H 0.6464 -0.5562 -0.1328 0.104 Uiso 1 calc
H40B H 0.7249 -0.5151 -0.1845 0.104 Uiso 1 calc
C402 C 0.5933(6) -0.4110(12) -0.2144(4) 0.120(3) Uani 1 d
H40C H 0.6135 -0.4063 -0.2632 0.144 Uiso 1 calc
H40D H 0.5334 -0.4701 -0.2182 0.144 Uiso 1 calc
C403 C 0.5759(6) -0.2678(10) -0.1889(5) 0.113(3) Uani 1 d
H40E H 0.5065 -0.2544 -0.1849 0.136 Uiso 1 calc
H40F H 0.595 -0.1934 -0.2224 0.136 Uiso 1 calc
C404 C 0.6359(6) -0.2595(9) -0.1182(5) 0.131(3) Uani 1 d
H40G H 0.6659 -0.1622 -0.1116 0.157 Uiso 1 calc
H40H H 0.5952 -0.2738 -0.0795 0.157 Uiso 1 calc
Cl1 Cl 0.66647(10) 0.04112(17) 0.11395(8) 0.0607(4) Uani 1 d
Cl2 Cl 0.70053(10) 0.14762(17) -0.21285(7) 0.0625(4) Uani 1 d
K3 K 0.88691(8) -0.33103(12) -0.02412(6) 0.0488(3) Uani 1 d
O2 O 1.0645(2) -0.3922(4) 0.06962(17) 0.0540(9) Uani 1 d
H2A H 1.1152 -0.3205 0.0631 0.065 Uiso 1 calc
H2B H 1.0555 -0.3928 0.1216 0.065 Uiso 1 calc
O21 O 0.9428(3) -0.3802(4) -0.16412(19) 0.0620(10) Uani 1 d
O31 O 0.7751(3) -0.4380(5) 0.0700(2) 0.0722(12) Uani 1 d
O41 O 0.7079(3) -0.3631(5) -0.1113(2) 0.0767(12) Uani 1 d
Pt1 Pt 1 0 0 0.03259(10) Uani 1 d
S1 S 0.88935(9) 0.04803(15) -0.10419(6) 0.0388(3) Uani 1 d
S2 S 0.87180(9) -0.01010(12) 0.06429(7) 0.0378(3) Uani 1 d

loop_
_atom_site_aniso_label
_atom_site_aniso_U_11
_atom_site_aniso_U_22
_atom_site_aniso_U_33
_atom_site_aniso_U_23
_atom_site_aniso_U_13
_atom_site_aniso_U_12
C11 0.039(3) 0.021(3) 0.045(3) -0.002(2) 0.014(2) -0.002(2)
C12 0.047(3) 0.032(3) 0.049(3) -0.002(2) 0.011(3) 0.004(3)
C13 0.048(3) 0.038(3) 0.069(4) -0.003(3) 0.007(3) -0.005(3)
C14 0.042(3) 0.041(3) 0.073(4) -0.009(3) 0.021(3) -0.002(3)
C15 0.053(3) 0.031(3) 0.056(3) -0.004(3) 0.021(3) -0.004(3)
C16 0.039(3) 0.023(2) 0.047(3) -0.008(2) 0.011(2) -0.004(2)
C201 0.084(5) 0.057(4) 0.112(6) -0.027(4) 0.021(4) -0.011(4)
C202 0.117(7) 0.195(10) 0.066(5) -0.045(6) 0.048(5) -0.085(7)
C203 0.128(6) 0.095(6) 0.131(7) 0.050(6) 0.079(6) 0.021(6)
C204 0.079(4) 0.085(5) 0.049(3) 0.015(3) 0.012(3) 0.003(4)
C301 0.076(5) 0.052(4) 0.103(5) -0.017(4) 0.029(4) -0.017(4)
C302 0.071(5) 0.083(5) 0.165(8) -0.041(6) 0.031(5) -0.018(5)
C303 0.081(5) 0.073(5) 0.155(7) -0.027(5) 0.041(5) 0.010(5)
C304 0.112(6) 0.072(5) 0.161(7) -0.052(5) 0.067(6) -0.033(5)
C401 0.101(6) 0.059(5) 0.099(6) -0.020(4) 0.011(5) -0.021(4)
C402 0.076(5) 0.185(10) 0.091(6) -0.068(7) -0.013(5) 0.012(6)
C403 0.105(7) 0.111(8) 0.118(7) 0.029(6) 0.002(6) 0.019(6)
C404 0.117(7) 0.060(5) 0.186(9) -0.034(6) -0.067(7) 0.020(5)
Cl1 0.0603(9) 0.0659(9) 0.0645(9) 0.0047(8) 0.0357(8) 0.0034(8)
Cl2 0.0623(9) 0.0719(11) 0.0507(8) 0.0037(7) 0.0009(7) 0.0051(8)
K3 0.0513(7) 0.0382(7) 0.0575(7) -0.0070(6) 0.0103(6) -0.0042(6)
O2 0.070(2) 0.042(2) 0.051(2) -0.0029(18) 0.0125(19) -0.009(2)
O21 0.076(3) 0.050(2) 0.060(2) 0.009(2) 0.009(2) -0.001(2)
O31 0.075(3) 0.048(2) 0.103(3) -0.015(3) 0.046(3) -0.019(2)
O41 0.075(3) 0.057(3) 0.089(3) -0.012(2) -0.013(2) -0.002(3)
Pt1 0.03821(17) 0.02650(16) 0.03531(16) -0.00250(11) 0.01276(12) -0.00424(12)
S1 0.0402(7) 0.0404(7) 0.0375(6) -0.0011(6) 0.0112(6) 0.0004(6)
S2 0.0416(7) 0.0380(8) 0.0366(6) -0.0009(5) 0.0152(6) -0.0027(6)

loop_
_atom_type_symbol
_atom_type_description
_atom_type_scat_dispersion_real
_atom_type_scat_dispersion_imag
_atom_type_scat_source
C C 0.0033 0.0016 'International Tables Vol C Tables 4.2.6.8 and 6.1.1.4'
H H 0 0 'International Tables Vol C Tables 4.2.6.8 and 6.1.1.4'
Cl Cl 0.1484 0.1585 'International Tables Vol C Tables 4.2.6.8 and 6.1.1.4'
K K 0.2009 0.2494 'International Tables Vol C Tables 4.2.6.8 and 6.1.1.4'
O O 0.0106 0.006 'International Tables Vol C Tables 4.2.6.8 and 6.1.1.4'
Pt Pt -1.7033 8.3905 'International Tables Vol C Tables 4.2.6.8 and 6.1.1.4'
S S 0.1246 0.1234 'International Tables Vol C Tables 4.2.6.8 and 6.1.1.4'

loop_
_exptl_crystal_face_index_h
_exptl_crystal_face_index_k
_exptl_crystal_face_index_l
_exptl_crystal_face_perp_dist
1 -10 -1 0.166
-1 3 -7 0.28
-1 12 3 0.27
1 3 14 0.249
1 -4 6 0.288
18 7 -8 0.267
3 -1 5 0.274
-1 -3 6 0.238
1 1 -2 0.297
-3 0 -2 0.269
-5 -2 3 0.209

loop_
_geom_angle_atom_site_label_1
_geom_angle_atom_site_label_2
_geom_angle_atom_site_label_3
_geom_angle
_geom_angle_site_symmetry_1
_geom_angle_site_symmetry_3
C12 C11 C16 119.4(4) . .
C12 C11 S1 121.2(3) . .
C16 C11 S1 119.5(4) . .
C11 C12 C13 124.1(4) . .
C11 C12 Cl2 120.3(3) . .
C13 C12 Cl2 115.6(4) . .
C14 C13 C12 115.8(5) . .
C15 C14 C13 121.6(4) . .
C14 C15 C16 122.7(5) . .
C14 C15 Cl1 119.2(4) . .
C16 C15 Cl1 118.1(4) . .
C11 C16 C15 116.4(4) . .
C11 C16 S2 121.7(3) . .
C15 C16 S2 121.9(4) . .
O21 C201 C202 106.6(6) . .
C203 C202 C201 108.3(6) . .
C202 C203 C204 107.1(7) . .
O21 C204 C203 106.3(5) . .
O31 C301 C302 108.5(6) . .
C301 C302 C303 104.2(6) . .
C304 C303 C302 106.9(6) . .
O31 C304 C303 106.5(6) . .
O41 C401 C402 105.9(6) . .
C403 C402 C401 107.1(6) . .
C402 C403 C404 104.1(7) . .
O41 C404 C403 110.9(7) . .
O31 K3 O41 77.09(14) . .
O31 K3 O2 92.99(12) . 3_745
O41 K3 O2 88.06(12) . 3_745
O31 K3 O2 93.99(12) . .
O41 K3 O2 162.19(12) . .
O2 K3 O2 76.91(11) 3_745 .
O31 K3 O21 142.63(12) . .
O41 K3 O21 78.81(12) . .
O2 K3 O21 57.97(10) 3_745 .
O2 K3 O21 100.62(10) . .
O31 K3 S2 85.55(10) . .
O41 K3 S2 104.71(10) . .
O2 K3 S2 166.41(8) 3_745 .
O2 K3 S2 89.70(8) . .
O21 K3 S2 128.31(8) . .
O31 K3 Pt1 122.79(10) . .
O41 K3 Pt1 121.61(10) . .
O2 K3 Pt1 136.15(8) 3_745 .
O2 K3 Pt1 76.19(8) . .
O21 K3 Pt1 94.18(8) . .
S2 K3 Pt1 39.30(3) . .
O31 K3 K3 94.46(11) . 3_745
O41 K3 K3 126.16(10) . 3_745
O2 K3 K3 38.72(7) 3_745 3_745
O2 K3 K3 38.19(7) . 3_745
O21 K3 K3 77.39(8) . 3_745
S2 K3 K3 127.86(5) . 3_745
Pt1 K3 K3 107.73(5) . 3_745
K3 O2 K3 103.09(11) 3_745 .
C201 O21 C204 110.0(4) . .
C201 O21 K3 105.2(4) . .
C204 O21 K3 122.7(3) . .
C301 O31 C304 107.1(4) . .
C301 O31 K3 120.5(3) . .
C304 O31 K3 126.8(4) . .
C404 O41 C401 106.2(5) . .
C404 O41 K3 123.8(4) . .
C401 O41 K3 129.9(4) . .
S2 Pt1 S2 180 . 3_755
S2 Pt1 S1 91.75(5) . 3_755
S2 Pt1 S1 88.25(5) 3_755 3_755
S2 Pt1 S1 88.25(5) . .
S2 Pt1 S1 91.75(5) 3_755 .
S1 Pt1 S1 180 3_755 .
S2 Pt1 K3 110.30(3) . 3_755
S2 Pt1 K3 69.70(3) 3_755 3_755
S1 Pt1 K3 80.31(4) 3_755 3_755
S1 Pt1 K3 99.69(4) . 3_755
S2 Pt1 K3 69.70(3) . .
S2 Pt1 K3 110.29(3) 3_755 .
S1 Pt1 K3 99.69(4) 3_755 .
S1 Pt1 K3 80.31(4) . .
K3 Pt1 K3 180 3_755 .
C11 S1 Pt1 105.15(16) . .
C16 S2 Pt1 104.68(16) . .
C16 S2 K3 92.69(16) . .
Pt1 S2 K3 70.99(3) . .

loop_
_geom_bond_atom_site_label_1
_geom_bond_atom_site_label_2
_geom_bond_distance
_geom_bond_site_symmetry_2
C11 C12 1.380(6) .
C11 C16 1.415(6) .
C11 S1 1.770(4) .
C12 C13 1.407(6) .
C12 Cl2 1.749(5) .
C13 C14 1.397(6) .
C14 C15 1.363(7) .
C15 C16 1.423(6) .
C15 Cl1 1.744(5) .
C16 S2 1.761(5) .
C201 O21 1.408(7) .
C201 C202 1.470(9) .
C202 C203 1.415(10) .
C203 C204 1.471(8) .
C204 O21 1.437(6) .
C301 O31 1.400(7) .
C301 C302 1.455(8) .
C302 C303 1.475(10) .
C303 C304 1.446(8) .
C304 O31 1.402(7) .
C401 O41 1.414(7) .
C401 C402 1.499(10) .
C402 C403 1.436(11) .
C403 C404 1.437(9) .
C404 O41 1.377(8) .
K3 O31 2.702(4) .
K3 O41 2.760(4) .
K3 O2 2.808(4) 3_745
K3 O2 2.841(3) .
K3 O21 2.858(4) .
K3 S2 3.4076(18) .
K3 Pt1 3.4351(14) .
K3 K3 4.423(2) 3_745
O2 K3 2.808(4) 3_745
Pt1 S2 2.3013(13) .
Pt1 S2 2.3013(13) 3_755
Pt1 S1 2.3095(13) 3_755
Pt1 S1 2.3096(13) .
Pt1 K3 3.4350(14) 3_755
